data_1554372
loop_
_publ_author_name
'Motornov, Vladimir A.'
'Tabolin, Andrey A.'
'Novikov, Roman A.'
'Nelyubina, Yulia V.'
'Nenajdenko, Valentine G.'
'Ioffe, Sema L.'

_publ_section_title
;
 Fluoronitroalkenes in tandem [4 + 1]/[3 + 2]-cycloaddition: one-pot
 three-component assembly of fluorinated bicyclic nitroso acetals
;
_journal_issue 17
_journal_name_full 'Organic Chemistry Frontiers'
_journal_page_first 2588
_journal_paper_doi 10.1039/C8QO00623G
_journal_volume 5
_journal_year 2018
_chemical_formula_moiety 'C21 H19 Cl F N O6'
_chemical_formula_sum 'C21 H19 Cl F N O6'
_chemical_formula_weight 435.82
_space_group_crystal_system triclinic
_space_group_IT_number 2
_space_group_name_Hall '-P 1'
_space_group_name_H-M_alt 'P -1'
_atom_sites_solution_hydrogens geom
_audit_creation_method SHELXL-2014/6
_audit_update_record
;
2018-06-13 deposited with the CCDC.
2018-07-31 downloaded from the CCDC.
;
_cell_angle_alpha 74.116(2)
_cell_angle_beta 83.655(2)
_cell_angle_gamma 71.870(2)
_cell_formula_units_Z 2
_cell_length_a 9.5372(7)
_cell_length_b 10.0615(8)
_cell_length_c 11.5029(9)
_cell_measurement_reflns_used 3087
_cell_measurement_temperature 120(2)
_cell_measurement_theta_max 30
_cell_measurement_theta_min 3
_cell_volume 1008.56(14)
_computing_cell_refinement 'APEX2 (Bruker, 2005)'
_computing_data_collection 'APEX2 (Bruker, 2005)'
_computing_data_reduction 'APEX2 (Bruker, 2005)'
_computing_molecular_graphics 'SHELXL-2014/6 (Sheldrick, 2014)'
_computing_publication_material 'SHELXL-2014/6 (Sheldrick, 2014)'
_computing_structure_refinement 'SHELXL-2014/6 (Sheldrick, 2014)'
_computing_structure_solution 'APEX2 (Bruker, 2005)'
_diffrn_ambient_temperature 120(2)
_diffrn_measured_fraction_theta_full 1.000
_diffrn_measured_fraction_theta_max 0.999
_diffrn_measurement_device_type 'Bruker APEX2 DUO CCD area detector'
_diffrn_measurement_method 'phi and omega scans'
_diffrn_radiation_type MoK\a
_diffrn_radiation_wavelength 0.71073
_diffrn_reflns_av_R_equivalents 0.0291
_diffrn_reflns_av_unetI/netI 0.0393
_diffrn_reflns_Laue_measured_fraction_full 1.000
_diffrn_reflns_Laue_measured_fraction_max 0.999
_diffrn_reflns_limit_h_max 13
_diffrn_reflns_limit_h_min -13
_diffrn_reflns_limit_k_max 13
_diffrn_reflns_limit_k_min -13
_diffrn_reflns_limit_l_max 15
_diffrn_reflns_limit_l_min -15
_diffrn_reflns_number 12672
_diffrn_reflns_point_group_measured_fraction_full 1.000
_diffrn_reflns_point_group_measured_fraction_max 0.999
_diffrn_reflns_theta_full 25.242
_diffrn_reflns_theta_max 29.000
_diffrn_reflns_theta_min 1.841
_exptl_absorpt_coefficient_mu 0.237
_exptl_absorpt_correction_T_max 0.7461
_exptl_absorpt_correction_T_min 0.6857
_exptl_absorpt_correction_type multi-scan
_exptl_absorpt_process_details 'APEX2 (Bruker, 2005)'
_exptl_crystal_colour colorless
_exptl_crystal_density_diffrn 1.435
_exptl_crystal_description prism
_exptl_crystal_F_000 452
_exptl_crystal_size_max 0.350
_exptl_crystal_size_mid 0.350
_exptl_crystal_size_min 0.350
_refine_diff_density_max 0.410
_refine_diff_density_min -0.274
_refine_diff_density_rms 0.056
_refine_ls_extinction_method none
_refine_ls_goodness_of_fit_ref 1.033
_refine_ls_hydrogen_treatment constr
_refine_ls_matrix_type full
_refine_ls_number_parameters 273
_refine_ls_number_reflns 5374
_refine_ls_number_restraints 0
_refine_ls_restrained_S_all 1.033
_refine_ls_R_factor_all 0.0519
_refine_ls_R_factor_gt 0.0403
_refine_ls_shift/su_max 0.000
_refine_ls_shift/su_mean 0.000
_refine_ls_structure_factor_coef Fsqd
_refine_ls_weighting_details 'w=1/[\s^2^(Fo^2^)+(0.0477P)^2^+0.2906P] where P=(Fo^2^+2Fc^2^)/3'
_refine_ls_weighting_scheme calc
_refine_ls_wR_factor_gt 0.0957
_refine_ls_wR_factor_ref 0.1035
_reflns_Friedel_coverage 0.000
_reflns_number_gt 4315
_reflns_number_total 5374
_reflns_threshold_expression 'I > 2\s(I)'
_cod_data_source_file c8qo00623g2.cif
_cod_data_source_block vm600
_cod_database_code 1554372
_shelx_space_group_comment
;
The symmetry employed for this shelxl refinement is uniquely defined
by the following loop, which should always be used as a source of
symmetry information in preference to the above space-group names.
They are only intended as comments.
;
_shelx_estimated_absorpt_t_min 0.922
_shelx_estimated_absorpt_t_max 0.922
_shelxl_version_number 2014/6

loop_
_space_group_symop_operation_xyz
'x, y, z'
'-x, -y, -z'

loop_
_atom_site_label
_atom_site_type_symbol
_atom_site_fract_x
_atom_site_fract_y
_atom_site_fract_z
_atom_site_U_iso_or_equiv
_atom_site_adp_type
_atom_site_occupancy
_atom_site_site_symmetry_order
_atom_site_calc_flag
_atom_site_refinement_flags_posn
_atom_site_refinement_flags_adp
N1 N 0.35223(13) 0.47228(12) 0.74246(11) 0.0179(2) Uani 1 1 d . .
O1 O 0.37717(11) 0.37799(10) 0.85706(9) 0.0195(2) Uani 1 1 d . .
O2 O 0.40947(10) 0.59344(10) 0.74649(9) 0.0187(2) Uani 1 1 d . .
O3 O 0.31577(12) 0.93124(11) 0.52186(9) 0.0229(2) Uani 1 1 d . .
O4 O 0.50719(11) 0.72774(11) 0.53669(9) 0.0200(2) Uani 1 1 d . .
O5 O 0.15982(12) 0.85597(13) 0.82907(10) 0.0275(3) Uani 1 1 d . .
O6 O 0.39504(12) 0.85841(13) 0.78685(10) 0.0270(3) Uani 1 1 d . .
F1 F 0.13180(10) 0.46097(9) 0.69079(8) 0.0239(2) Uani 1 1 d . .
Cl1 Cl 0.12702(5) 0.73674(4) 0.12495(3) 0.02726(10) Uani 1 1 d . .
C1 C 0.27291(16) 0.44417(15) 0.94477(12) 0.0180(3) Uani 1 1 d . .
H1A H 0.3139 0.5098 0.9730 0.022 Uiso 1 1 calc R U
C2 C 0.13503(16) 0.53276(16) 0.87042(13) 0.0206(3) Uani 1 1 d . .
H2A H 0.0574 0.4831 0.8902 0.025 Uiso 1 1 calc R U
H2B H 0.0948 0.6299 0.8859 0.025 Uiso 1 1 calc R U
C3 C 0.18952(15) 0.54379(15) 0.73900(12) 0.0172(3) Uani 1 1 d . .
C4 C 0.17098(15) 0.69472(14) 0.65438(12) 0.0152(3) Uani 1 1 d . .
H4A H 0.0804 0.7639 0.6800 0.018 Uiso 1 1 calc R U
C5 C 0.30998(15) 0.72768(14) 0.68490(12) 0.0150(3) Uani 1 1 d . .
C6 C 0.25294(15) 0.32365(14) 1.04971(12) 0.0164(3) Uani 1 1 d . .
C7 C 0.15990(15) 0.70064(14) 0.52245(12) 0.0155(3) Uani 1 1 d . .
C8 C 0.27019(15) 0.61220(15) 0.46293(13) 0.0182(3) Uani 1 1 d . .
H8A H 0.3527 0.5444 0.5066 0.022 Uiso 1 1 calc R U
C9 C 0.26092(16) 0.62199(16) 0.34114(13) 0.0192(3) Uani 1 1 d . .
H9A H 0.3370 0.5628 0.3009 0.023 Uiso 1 1 calc R U
C10 C 0.13820(17) 0.72004(16) 0.27918(13) 0.0193(3) Uani 1 1 d . .
C11 C 0.02634(17) 0.80667(16) 0.33617(13) 0.0215(3) Uani 1 1 d . .
H11A H -0.0574 0.8722 0.2927 0.026 Uiso 1 1 calc R U
C12 C 0.03769(16) 0.79691(15) 0.45814(13) 0.0190(3) Uani 1 1 d . .
H12A H -0.0387 0.8565 0.4978 0.023 Uiso 1 1 calc R U
C13 C 0.37879(15) 0.80745(15) 0.57110(12) 0.0159(3) Uani 1 1 d . .
C14 C 0.5711(2) 0.79708(18) 0.42396(14) 0.0289(4) Uani 1 1 d . .
H14A H 0.6708 0.7359 0.4110 0.043 Uiso 1 1 calc R U
H14B H 0.5758 0.8913 0.4288 0.043 Uiso 1 1 calc R U
H14C H 0.5095 0.8105 0.3565 0.043 Uiso 1 1 calc R U
C15 C 0.27493(16) 0.82305(15) 0.77524(12) 0.0178(3) Uani 1 1 d . .
C16 C 0.3847(2) 0.9393(2) 0.87602(17) 0.0346(4) Uani 1 1 d . .
H16A H 0.4790 0.9581 0.8783 0.052 Uiso 1 1 calc R U
H16B H 0.3615 0.8830 0.9558 0.052 Uiso 1 1 calc R U
H16C H 0.3065 1.0313 0.8542 0.052 Uiso 1 1 calc R U
C17 C 0.20559(16) 0.21356(15) 1.02971(13) 0.0188(3) Uani 1 1 d . .
H17A H 0.1875 0.2150 0.9497 0.023 Uiso 1 1 calc R U
C18 C 0.18492(16) 0.10263(16) 1.12551(14) 0.0218(3) Uani 1 1 d . .
H18A H 0.1530 0.0282 1.1111 0.026 Uiso 1 1 calc R U
C19 C 0.21076(17) 0.09989(17) 1.24287(14) 0.0243(3) Uani 1 1 d . .
H19A H 0.1973 0.0233 1.3086 0.029 Uiso 1 1 calc R U
C20 C 0.25615(17) 0.20928(18) 1.26358(13) 0.0244(3) Uani 1 1 d . .
H20A H 0.2725 0.2083 1.3438 0.029 Uiso 1 1 calc R U
C21 C 0.27789(16) 0.32080(16) 1.16731(13) 0.0206(3) Uani 1 1 d . .
H21A H 0.3098 0.3951 1.1821 0.025 Uiso 1 1 calc R U

loop_
_atom_site_aniso_label
_atom_site_aniso_U_11
_atom_site_aniso_U_22
_atom_site_aniso_U_33
_atom_site_aniso_U_23
_atom_site_aniso_U_13
_atom_site_aniso_U_12
N1 0.0188(6) 0.0146(5) 0.0172(6) -0.0010(4) 0.0011(4) -0.0037(4)
O1 0.0205(5) 0.0156(5) 0.0155(5) 0.0005(4) 0.0023(4) -0.0002(4)
O2 0.0152(5) 0.0152(5) 0.0218(5) 0.0009(4) -0.0020(4) -0.0032(4)
O3 0.0289(6) 0.0173(5) 0.0202(5) -0.0004(4) -0.0024(4) -0.0068(4)
O4 0.0213(5) 0.0197(5) 0.0199(5) -0.0066(4) 0.0070(4) -0.0082(4)
O5 0.0197(5) 0.0393(7) 0.0267(6) -0.0191(5) 0.0035(4) -0.0052(5)
O6 0.0219(6) 0.0382(6) 0.0294(6) -0.0222(5) 0.0020(4) -0.0098(5)
F1 0.0269(5) 0.0221(4) 0.0264(5) -0.0065(4) 0.0011(4) -0.0126(4)
Cl1 0.0383(2) 0.0303(2) 0.01627(17) -0.00642(14) -0.00530(14) -0.01238(16)
C1 0.0201(7) 0.0158(6) 0.0165(6) -0.0044(5) 0.0019(5) -0.0037(5)
C2 0.0201(7) 0.0184(7) 0.0165(6) -0.0003(5) 0.0036(5) -0.0010(5)
C3 0.0175(7) 0.0163(6) 0.0175(6) -0.0040(5) 0.0009(5) -0.0055(5)
C4 0.0145(6) 0.0151(6) 0.0144(6) -0.0032(5) -0.0002(5) -0.0026(5)
C5 0.0143(6) 0.0135(6) 0.0148(6) -0.0032(5) -0.0008(5) -0.0010(5)
C6 0.0154(6) 0.0159(6) 0.0164(6) -0.0032(5) 0.0009(5) -0.0036(5)
C7 0.0170(7) 0.0159(6) 0.0146(6) -0.0029(5) -0.0010(5) -0.0069(5)
C8 0.0159(7) 0.0195(7) 0.0192(7) -0.0057(5) -0.0028(5) -0.0035(5)
C9 0.0190(7) 0.0219(7) 0.0193(7) -0.0090(6) 0.0013(5) -0.0067(5)
C10 0.0256(7) 0.0217(7) 0.0147(6) -0.0044(5) -0.0031(5) -0.0119(6)
C11 0.0218(7) 0.0209(7) 0.0200(7) -0.0017(6) -0.0066(5) -0.0048(6)
C12 0.0170(7) 0.0186(7) 0.0193(7) -0.0045(5) -0.0003(5) -0.0027(5)
C13 0.0192(7) 0.0171(6) 0.0139(6) -0.0059(5) -0.0003(5) -0.0073(5)
C14 0.0369(9) 0.0309(8) 0.0246(8) -0.0106(7) 0.0147(7) -0.0200(7)
C15 0.0188(7) 0.0183(7) 0.0142(6) -0.0037(5) -0.0027(5) -0.0023(5)
C16 0.0319(9) 0.0474(11) 0.0360(9) -0.0292(8) -0.0006(7) -0.0117(8)
C17 0.0198(7) 0.0184(7) 0.0180(7) -0.0059(5) -0.0014(5) -0.0040(5)
C18 0.0196(7) 0.0181(7) 0.0274(8) -0.0046(6) 0.0010(6) -0.0067(6)
C19 0.0212(7) 0.0244(8) 0.0209(7) 0.0032(6) 0.0025(6) -0.0064(6)
C20 0.0226(8) 0.0334(8) 0.0144(6) -0.0029(6) -0.0018(5) -0.0066(6)
C21 0.0208(7) 0.0240(7) 0.0187(7) -0.0068(6) -0.0012(5) -0.0075(6)

loop_
_atom_type_symbol
_atom_type_description
_atom_type_scat_dispersion_real
_atom_type_scat_dispersion_imag
_atom_type_scat_source
C C 0.0033 0.0016 'International Tables Vol C Tables 4.2.6.8 and 6.1.1.4'
H H 0.0000 0.0000 'International Tables Vol C Tables 4.2.6.8 and 6.1.1.4'
N N 0.0061 0.0033 'International Tables Vol C Tables 4.2.6.8 and 6.1.1.4'
O O 0.0106 0.0060 'International Tables Vol C Tables 4.2.6.8 and 6.1.1.4'
F F 0.0171 0.0103 'International Tables Vol C Tables 4.2.6.8 and 6.1.1.4'
Cl Cl 0.1484 0.1585 'International Tables Vol C Tables 4.2.6.8 and 6.1.1.4'

loop_
_geom_angle_atom_site_label_1
_geom_angle_atom_site_label_2
_geom_angle_atom_site_label_3
_geom_angle
O1 N1 C3 105.34(10)
O1 N1 O2 104.68(10)
C3 N1 O2 101.70(9)
N1 O1 C1 108.84(9)
C5 O2 N1 109.02(9)
C13 O4 C14 115.09(12)
C15 O6 C16 116.12(12)
O1 C1 C6 107.49(10)
O1 C1 C2 103.44(11)
C6 C1 C2 115.66(12)
O1 C1 H1A 110.0
C6 C1 H1A 110.0
C2 C1 H1A 110.0
C3 C2 C1 104.38(11)
C3 C2 H2A 110.9
C1 C2 H2A 110.9
C3 C2 H2B 110.9
C1 C2 H2B 110.9
H2A C2 H2B 108.9
F1 C3 N1 105.55(11)
F1 C3 C2 109.17(11)
N1 C3 C2 106.42(11)
F1 C3 C4 111.65(11)
N1 C3 C4 105.00(11)
C2 C3 C4 118.10(12)
C7 C4 C3 113.53(11)
C7 C4 C5 114.97(11)
C3 C4 C5 100.71(10)
C7 C4 H4A 109.1
C3 C4 H4A 109.1
C5 C4 H4A 109.1
O2 C5 C13 113.44(11)
O2 C5 C15 104.89(10)
C13 C5 C15 106.92(11)
O2 C5 C4 107.57(10)
C13 C5 C4 111.27(11)
C15 C5 C4 112.66(11)
C21 C6 C17 119.12(13)
C21 C6 C1 121.12(12)
C17 C6 C1 119.74(12)
C12 C7 C8 118.86(13)
C12 C7 C4 119.50(12)
C8 C7 C4 121.65(12)
C9 C8 C7 121.05(13)
C9 C8 H8A 119.5
C7 C8 H8A 119.5
C8 C9 C10 118.71(13)
C8 C9 H9A 120.6
C10 C9 H9A 120.6
C11 C10 C9 121.49(13)
C11 C10 Cl1 119.24(11)
C9 C10 Cl1 119.25(11)
C10 C11 C12 119.25(13)
C10 C11 H11A 120.4
C12 C11 H11A 120.4
C7 C12 C11 120.63(13)
C7 C12 H12A 119.7
C11 C12 H12A 119.7
O3 C13 O4 126.32(13)
O3 C13 C5 120.03(13)
O4 C13 C5 113.65(11)
O4 C14 H14A 109.5
O4 C14 H14B 109.5
H14A C14 H14B 109.5
O4 C14 H14C 109.5
H14A C14 H14C 109.5
H14B C14 H14C 109.5
O5 C15 O6 125.53(13)
O5 C15 C5 125.53(13)
O6 C15 C5 108.90(12)
O6 C16 H16A 109.5
O6 C16 H16B 109.5
H16A C16 H16B 109.5
O6 C16 H16C 109.5
H16A C16 H16C 109.5
H16B C16 H16C 109.5
C18 C17 C6 120.51(13)
C18 C17 H17A 119.7
C6 C17 H17A 119.7
C17 C18 C19 120.14(14)
C17 C18 H18A 119.9
C19 C18 H18A 119.9
C20 C19 C18 119.72(13)
C20 C19 H19A 120.1
C18 C19 H19A 120.1
C19 C20 C21 120.35(14)
C19 C20 H20A 119.8
C21 C20 H20A 119.8
C6 C21 C20 120.17(14)
C6 C21 H21A 119.9
C20 C21 H21A 119.9

loop_
_geom_bond_atom_site_label_1
_geom_bond_atom_site_label_2
_geom_bond_distance
N1 O1 1.3924(14)
N1 C3 1.4935(18)
N1 O2 1.4956(15)
O1 C1 1.4778(16)
O2 C5 1.4331(16)
O3 C13 1.2069(17)
O4 C13 1.3247(17)
O4 C14 1.4608(17)
O5 C15 1.1975(17)
O6 C15 1.3305(18)
O6 C16 1.4518(19)
F1 C3 1.3823(16)
Cl1 C10 1.7478(14)
C1 C6 1.5018(19)
C1 C2 1.535(2)
C1 H1A 1.0000
C2 C3 1.5291(19)
C2 H2A 0.9900
C2 H2B 0.9900
C3 C4 1.5319(19)
C4 C7 1.5165(18)
C4 C5 1.5591(19)
C4 H4A 1.0000
C5 C13 1.5333(19)
C5 C15 1.5433(19)
C6 C21 1.390(2)
C6 C17 1.3992(19)
C7 C12 1.3928(19)
C7 C8 1.3996(19)
C8 C9 1.3880(19)
C8 H8A 0.9500
C9 C10 1.390(2)
C9 H9A 0.9500
C10 C11 1.381(2)
C11 C12 1.393(2)
C11 H11A 0.9500
C12 H12A 0.9500
C14 H14A 0.9800
C14 H14B 0.9800
C14 H14C 0.9800
C16 H16A 0.9800
C16 H16B 0.9800
C16 H16C 0.9800
C17 C18 1.384(2)
C17 H17A 0.9500
C18 C19 1.390(2)
C18 H18A 0.9500
C19 C20 1.385(2)
C19 H19A 0.9500
C20 C21 1.394(2)
C20 H20A 0.9500
C21 H21A 0.9500

loop_
_geom_torsion_atom_site_label_1
_geom_torsion_atom_site_label_2
_geom_torsion_atom_site_label_3
_geom_torsion_atom_site_label_4
_geom_torsion
C3 N1 O1 C1 -35.06(13)
O2 N1 O1 C1 71.76(12)
O1 N1 O2 C5 -139.22(10)
C3 N1 O2 C5 -29.74(12)
N1 O1 C1 C6 155.16(11)
N1 O1 C1 C2 32.33(14)
O1 C1 C2 C3 -16.04(14)
C6 C1 C2 C3 -133.27(12)
O1 N1 C3 F1 -92.74(12)
O2 N1 C3 F1 158.28(9)
O1 N1 C3 C2 23.20(14)
O2 N1 C3 C2 -85.78(11)
O1 N1 C3 C4 149.16(10)
O2 N1 C3 C4 40.18(12)
C1 C2 C3 F1 109.97(12)
C1 C2 C3 N1 -3.51(14)
C1 C2 C3 C4 -121.11(13)
F1 C3 C4 C7 -25.54(16)
N1 C3 C4 C7 88.35(13)
C2 C3 C4 C7 -153.30(12)
F1 C3 C4 C5 -148.97(11)
N1 C3 C4 C5 -35.08(13)
C2 C3 C4 C5 83.27(14)
N1 O2 C5 C13 -115.67(11)
N1 O2 C5 C15 127.99(11)
N1 O2 C5 C4 7.84(13)
C7 C4 C5 O2 -105.82(12)
C3 C4 C5 O2 16.61(13)
C7 C4 C5 C13 19.01(15)
C3 C4 C5 C13 141.43(11)
C7 C4 C5 C15 139.08(12)
C3 C4 C5 C15 -98.50(12)
O1 C1 C6 C21 125.10(14)
C2 C1 C6 C21 -119.95(15)
O1 C1 C6 C17 -56.19(16)
C2 C1 C6 C17 58.75(17)
C3 C4 C7 C12 123.83(14)
C5 C4 C7 C12 -120.93(14)
C3 C4 C7 C8 -56.60(17)
C5 C4 C7 C8 58.63(17)
C12 C7 C8 C9 1.7(2)
C4 C7 C8 C9 -177.91(13)
C7 C8 C9 C10 -1.1(2)
C8 C9 C10 C11 -0.2(2)
C8 C9 C10 Cl1 178.48(11)
C9 C10 C11 C12 0.9(2)
Cl1 C10 C11 C12 -177.80(11)
C8 C7 C12 C11 -1.0(2)
C4 C7 C12 C11 178.62(13)
C10 C11 C12 C7 -0.3(2)
C14 O4 C13 O3 -3.9(2)
C14 O4 C13 C5 176.03(12)
O2 C5 C13 O3 -168.19(12)
C15 C5 C13 O3 -53.06(16)
C4 C5 C13 O3 70.35(16)
O2 C5 C13 O4 11.91(16)
C15 C5 C13 O4 127.04(12)
C4 C5 C13 O4 -109.56(13)
C16 O6 C15 O5 2.4(2)
C16 O6 C15 C5 -175.43(13)
O2 C5 C15 O5 -108.15(15)
C13 C5 C15 O5 131.11(15)
C4 C5 C15 O5 8.57(19)
O2 C5 C15 O6 69.64(13)
C13 C5 C15 O6 -51.11(14)
C4 C5 C15 O6 -173.65(11)
C21 C6 C17 C18 -0.5(2)
C1 C6 C17 C18 -179.23(13)
C6 C17 C18 C19 0.2(2)
C17 C18 C19 C20 0.5(2)
C18 C19 C20 C21 -0.9(2)
C17 C6 C21 C20 0.1(2)
C1 C6 C21 C20 178.86(13)
C19 C20 C21 C6 0.5(2)
